data_7222457
loop_
_publ_author_name
'Alizadeh, Abdolali'
'Vahabi, Amir Hossein'
'Bazgir, Ayoob'
'Khavasi, Hamid Reza'
'Zhu, Zhe'
'Ng, Seik Weng'

_publ_section_title
;
 Highly mild approach towards synthesis of tetrasubstituted thiophenes by
 an organic salt afforded by cyclic thioureas and ketene dithioacetals
;
_journal_issue 103
_journal_name_full 'RSC Adv.'
_journal_page_first 85028
_journal_paper_doi 10.1039/C5RA15544D
_journal_volume 5
_journal_year 2015
_chemical_formula_sum 'C9 H12 N4 S3'
_chemical_formula_weight 272.44
_chemical_name_systematic
; 
 ? 
;
_space_group_IT_number 62
_symmetry_cell_setting orthorhombic
_symmetry_space_group_name_Hall '-P 2ac 2n'
_symmetry_space_group_name_H-M 'P n m a'
_atom_sites_solution_hydrogens geom
_atom_sites_solution_primary direct
_atom_sites_solution_secondary difmap
_audit_creation_method SHELXL-97
_audit_update_record
;
2015-09-14 deposited with the CCDC.
2015-09-23 downloaded from the CCDC.
;
_cell_angle_alpha 90.00
_cell_angle_beta 90.00
_cell_angle_gamma 90.00
_cell_formula_units_Z 4
_cell_length_a 15.5299(17)
_cell_length_b 7.0738(14)
_cell_length_c 12.0531(17)
_cell_measurement_reflns_used 4774
_cell_measurement_temperature 298(2)
_cell_measurement_theta_max 27.00
_cell_measurement_theta_min 2.62
_cell_volume 1324.1(4)
_computing_cell_refinement 'X-Area 1.31 (Stoe & Cie GmbH, 2005)'
_computing_data_collection 'X-Area 1.31 (Stoe & Cie GmbH, 2005)'
_computing_data_reduction 'X-Area 1.31 (Stoe & Cie GmbH, 2005)'
_computing_molecular_graphics 'ORTEP-3 for Windows (Farrugia, 1997)'
_computing_publication_material 'WinGX (Farrugia, 1999)'
_computing_structure_refinement 'SHELXL-97 (Sheldrick, 1997)'
_computing_structure_solution 'SHELXS-97 (Sheldrick, 1997)'
_diffrn_ambient_temperature 298(2)
_diffrn_detector_area_resol_mean '0.15 mm'
_diffrn_measured_fraction_theta_full 0.999
_diffrn_measured_fraction_theta_max 0.999
_diffrn_measurement_device_type 'STOE IPDS 2T'
_diffrn_measurement_method 'rotation method'
_diffrn_radiation_monochromator graphite
_diffrn_radiation_source 'fine-focus sealed tube'
_diffrn_radiation_type MoK\a
_diffrn_radiation_wavelength 0.71073
_diffrn_reflns_av_R_equivalents 0.0764
_diffrn_reflns_av_unetI/netI 0.0644
_diffrn_reflns_limit_h_max 17
_diffrn_reflns_limit_h_min -19
_diffrn_reflns_limit_k_max 7
_diffrn_reflns_limit_k_min -9
_diffrn_reflns_limit_l_max 15
_diffrn_reflns_limit_l_min -12
_diffrn_reflns_number 4774
_diffrn_reflns_theta_full 26.99
_diffrn_reflns_theta_max 26.99
_diffrn_reflns_theta_min 2.62
_diffrn_standards_number 0
_exptl_absorpt_coefficient_mu 0.539
_exptl_absorpt_correction_T_max 0.9801
_exptl_absorpt_correction_T_min 0.9354
_exptl_absorpt_correction_type numerical
_exptl_absorpt_process_details 'shape of crystal determined optically'
_exptl_crystal_colour Yellow
_exptl_crystal_density_diffrn 1.367
_exptl_crystal_density_method 'not measured'
_exptl_crystal_description Plate
_exptl_crystal_F_000 568
_exptl_crystal_size_max 0.24
_exptl_crystal_size_mid 0.09
_exptl_crystal_size_min 0.07
_refine_diff_density_max 0.260
_refine_diff_density_min -0.252
_refine_diff_density_rms 0.048
_refine_ls_extinction_method none
_refine_ls_goodness_of_fit_ref 1.000
_refine_ls_hydrogen_treatment constr
_refine_ls_matrix_type full
_refine_ls_number_parameters 99
_refine_ls_number_reflns 1553
_refine_ls_number_restraints 0
_refine_ls_restrained_S_all 1.000
_refine_ls_R_factor_all 0.1010
_refine_ls_R_factor_gt 0.0542
_refine_ls_shift/su_max 0.002
_refine_ls_shift/su_mean 0.000
_refine_ls_structure_factor_coef Fsqd
_refine_ls_weighting_details 'calc w=1/[\s^2^(Fo^2^)+(0.0498P)^2^+0.0000P] where P=(Fo^2^+2Fc^2^)/3'
_refine_ls_weighting_scheme calc
_refine_ls_wR_factor_gt 0.0981
_refine_ls_wR_factor_ref 0.1106
_reflns_number_gt 990
_reflns_number_total 1553
_reflns_threshold_expression >2sigma(I)
_cod_data_source_file c5ra15544d1.cif
_cod_data_source_block added_by_encifer
_cod_depositor_comments
;
The following automatic conversions were performed:

'_symmetry_cell_setting' value 'Orthorhombic' changed to
'orthorhombic' according to
/usr/data/users/saulius/crontab/automatic-downloads/rss-feeds/RSC/lib/dictionaries/cif_core.dic
dictionary named 'cif_core.dic' version 2.4.2 from 2011-04-26.

Automatic conversion script
Id: cif_fix_values 3271 2015-04-21 07:52:19Z andrius 
;
_cod_original_sg_symbol_H-M Pnma
_cod_database_code 7222457

loop_
_symmetry_equiv_pos_as_xyz
'x, y, z'
'-x+1/2, -y, z+1/2'
'x+1/2, -y+1/2, -z+1/2'
'-x, y+1/2, -z'
'-x, -y, -z'
'x-1/2, y, -z-1/2'
'-x-1/2, y-1/2, z-1/2'
'x, -y-1/2, z'

loop_
_atom_site_label
_atom_site_type_symbol
_atom_site_fract_x
_atom_site_fract_y
_atom_site_fract_z
_atom_site_U_iso_or_equiv
_atom_site_adp_type
_atom_site_occupancy
_atom_site_symmetry_multiplicity
_atom_site_calc_flag
_atom_site_refinement_flags
C1 C -0.0754(3) 0.2500 0.0491(4) 0.0859(18) Uani 1 2 d S
H1C H -0.0153 0.2769 0.0390 0.103 Uiso 0.50 1 calc PR
H1B H -0.1091 0.3449 0.0123 0.103 Uiso 0.50 1 calc PR
H1A H -0.0884 0.1282 0.0182 0.103 Uiso 0.50 1 calc PR
C2 C -0.2116(3) 0.2500 0.1948(3) 0.0507(11) Uani 1 2 d S
C3 C -0.3528(3) 0.2500 0.1421(3) 0.0532(11) Uani 1 2 d S
H3A H -0.3824 0.1383 0.1152 0.064 Uiso 0.50 1 calc PR
H3B H -0.3824 0.3617 0.1152 0.064 Uiso 0.50 1 calc PR
C4 C -0.3469(3) 0.2500 0.2692(3) 0.0581(12) Uani 1 2 d S
H4A H -0.3737 0.3618 0.3005 0.070 Uiso 0.50 1 calc PR
H4B H -0.3737 0.1382 0.3005 0.070 Uiso 0.50 1 calc PR
C5 C 0.0506(3) 0.2500 -0.3463(4) 0.0711(14) Uani 1 2 d S
H5C H 0.0957 0.2088 -0.2976 0.085 Uiso 0.50 1 calc PR
H5B H 0.0629 0.3755 -0.3721 0.085 Uiso 0.50 1 calc PR
H5A H 0.0469 0.1657 -0.4085 0.085 Uiso 0.50 1 calc PR
C6 C -0.1285(3) 0.2500 -0.3778(3) 0.0411(10) Uani 1 2 d S
C7 C -0.2127(2) 0.2500 -0.3360(3) 0.0424(9) Uani 1 2 d S
C8 C -0.2288(3) 0.2500 -0.2207(3) 0.0505(10) Uani 1 2 d S
C9 C -0.2852(3) 0.2500 -0.4085(3) 0.0496(10) Uani 1 2 d S
N1 N -0.2628(2) 0.2500 0.1085(3) 0.0563(10) Uani 1 2 d S
H1D H -0.2454 0.2500 0.0407 0.068 Uiso 1 2 calc SR
N2 N -0.2549(2) 0.2500 0.2881(3) 0.0618(11) Uani 1 2 d S
H2A H -0.2314 0.2500 0.3527 0.074 Uiso 1 2 calc SR
N3 N -0.3444(3) 0.2500 -0.4641(3) 0.0758(13) Uani 1 2 d S
N4 N -0.2400(3) 0.2500 -0.1278(3) 0.0755(13) Uani 1 2 d S
S1 S -0.10023(8) 0.2500 0.19381(11) 0.0790(5) Uani 1 2 d S
S2 S -0.04938(7) 0.2500 -0.27328(9) 0.0531(3) Uani 1 2 d S
S3 S -0.10345(8) 0.2500 -0.51243(8) 0.0560(3) Uani 1 2 d S

loop_
_atom_site_aniso_label
_atom_site_aniso_U_11
_atom_site_aniso_U_22
_atom_site_aniso_U_33
_atom_site_aniso_U_23
_atom_site_aniso_U_13
_atom_site_aniso_U_12
C1 0.058(3) 0.145(5) 0.055(3) 0.000 0.009(3) 0.000
C2 0.064(3) 0.053(3) 0.0348(19) 0.000 -0.002(2) 0.000
C3 0.065(3) 0.051(3) 0.044(2) 0.000 -0.011(2) 0.000
C4 0.065(3) 0.065(3) 0.044(2) 0.000 0.005(2) 0.000
C5 0.045(3) 0.106(4) 0.063(3) 0.000 0.008(2) 0.000
C6 0.043(2) 0.042(2) 0.038(2) 0.000 -0.0002(16) 0.000
C7 0.040(2) 0.055(2) 0.0322(18) 0.000 -0.0021(17) 0.000
C8 0.038(2) 0.074(3) 0.039(2) 0.000 -0.0013(18) 0.000
C9 0.044(3) 0.071(3) 0.034(2) 0.000 0.0060(19) 0.000
N1 0.061(2) 0.079(3) 0.0299(17) 0.000 -0.0010(17) 0.000
N2 0.064(3) 0.091(3) 0.0301(19) 0.000 -0.0024(17) 0.000
N3 0.049(2) 0.128(4) 0.050(2) 0.000 -0.012(2) 0.000
N4 0.049(2) 0.140(4) 0.037(2) 0.000 0.0017(17) 0.000
S1 0.0606(8) 0.1259(13) 0.0505(7) 0.000 -0.0078(6) 0.000
S2 0.0403(6) 0.0791(8) 0.0399(5) 0.000 -0.0034(5) 0.000
S3 0.0570(7) 0.0781(8) 0.0329(5) 0.000 0.0048(5) 0.000

loop_
_atom_type_symbol
_atom_type_description
_atom_type_scat_dispersion_real
_atom_type_scat_dispersion_imag
_atom_type_scat_source
C C 0.0033 0.0016 'International Tables Vol C Tables 4.2.6.8 and 6.1.1.4'
H H 0.0000 0.0000 'International Tables Vol C Tables 4.2.6.8 and 6.1.1.4'
N N 0.0061 0.0033 'International Tables Vol C Tables 4.2.6.8 and 6.1.1.4'
O O 0.0106 0.0060 'International Tables Vol C Tables 4.2.6.8 and 6.1.1.4'
S S 0.1246 0.1234 'International Tables Vol C Tables 4.2.6.8 and 6.1.1.4'

loop_
_geom_angle_atom_site_label_1
_geom_angle_atom_site_label_2
_geom_angle_atom_site_label_3
_geom_angle
S1 C1 H1C 109.5
S1 C1 H1B 109.5
H1C C1 H1B 109.5
S1 C1 H1A 109.5
H1C C1 H1A 109.5
H1B C1 H1A 109.5
N1 C2 N2 111.7(4)
N1 C2 S1 127.0(3)
N2 C2 S1 121.3(3)
N1 C3 C4 102.8(3)
N1 C3 H3A 111.2
C4 C3 H3A 111.2
N1 C3 H3B 111.2
C4 C3 H3B 111.2
H3A C3 H3B 109.1
N2 C4 C3 102.5(3)
N2 C4 H4A 111.3
C3 C4 H4A 111.3
N2 C4 H4B 111.3
C3 C4 H4B 111.3
H4A C4 H4B 109.2
S2 C5 H5C 109.5
S2 C5 H5B 109.5
H5C C5 H5B 109.5
S2 C5 H5A 109.5
H5C C5 H5A 109.5
H5B C5 H5A 109.5
C7 C6 S3 124.6(3)
C7 C6 S2 113.2(3)
S3 C6 S2 122.2(2)
C6 C7 C8 121.4(3)
C6 C7 C9 121.1(3)
C8 C7 C9 117.6(3)
N4 C8 C7 178.5(5)
N3 C9 C7 178.3(4)
C2 N1 C3 111.2(3)
C2 N1 H1D 124.4
C3 N1 H1D 124.4
C2 N2 C4 111.8(3)
C2 N2 H2A 124.1
C4 N2 H2A 124.1
C2 S1 C1 102.9(2)
C6 S2 C5 104.7(2)

loop_
_geom_bond_atom_site_label_1
_geom_bond_atom_site_label_2
_geom_bond_distance
C1 S1 1.786(5)
C1 H1C 0.9600
C1 H1B 0.9600
C1 H1A 0.9600
C2 N1 1.309(5)
C2 N2 1.310(5)
C2 S1 1.729(5)
C3 N1 1.456(6)
C3 C4 1.534(5)
C3 H3A 0.9700
C3 H3B 0.9700
C4 N2 1.447(6)
C4 H4A 0.9700
C4 H4B 0.9700
C5 S2 1.785(5)
C5 H5C 0.9600
C5 H5B 0.9600
C5 H5A 0.9600
C6 C7 1.401(5)
C6 S3 1.668(4)
C6 S2 1.761(4)
C7 C8 1.412(5)
C7 C9 1.425(6)
C8 N4 1.133(5)
C9 N3 1.138(5)
N1 H1D 0.8600
N2 H2A 0.8600

loop_
_geom_torsion_atom_site_label_1
_geom_torsion_atom_site_label_2
_geom_torsion_atom_site_label_3
_geom_torsion_atom_site_label_4
_geom_torsion
N1 C3 C4 N2 0.0
S3 C6 C7 C8 180.0
S2 C6 C7 C8 0.0
S3 C6 C7 C9 0.0
S2 C6 C7 C9 180.0
N2 C2 N1 C3 0.0
S1 C2 N1 C3 180.0
C4 C3 N1 C2 0.0
N1 C2 N2 C4 0.0
S1 C2 N2 C4 180.0
C3 C4 N2 C2 0.0
N1 C2 S1 C1 0.0
N2 C2 S1 C1 180.0
C7 C6 S2 C5 180.0
S3 C6 S2 C5 0.0
